data_4339816
loop_
_publ_author_name
'Lu, Connie C.'
'Bill, Eckhard'
'Weyherm\"uller, Thomas'
'Bothe, Eberhard'
'Wieghardt, Karl'

_publ_section_title
;
 The monoanionic pi-radical redox state of alpha-iminoketones in
 bis(ligand)metal complexes of nickel and cobalt.
;
_journal_issue 19
_journal_name_full 'Inorganic chemistry'
_journal_page_first 7880
_journal_page_last 7889
_journal_paper_doi 10.1021/ic7008094
_journal_volume 46
_journal_year 2007
_chemical_formula_moiety '[C28 H36 N4 Ni O2]2+, 2 (P F6)-, MeCN'
_chemical_formula_sum 'C30 H39 F12 N5 Ni O2 P2'
_chemical_formula_weight 850.31
_chemical_name_systematic
; 
 ? 
;
_space_group_IT_number 14
_symmetry_cell_setting monoclinic
_symmetry_space_group_name_Hall '-P 2ybc'
_symmetry_space_group_name_H-M 'P 1 21/c 1'
_atom_sites_solution_hydrogens geom
_atom_sites_solution_primary direct
_atom_sites_solution_secondary difmap
_audit_creation_method SHELXL-97
_cell_angle_alpha 90.00
_cell_angle_beta 90.186(5)
_cell_angle_gamma 90.00
_cell_formula_units_Z 4
_cell_length_a 11.237(3)
_cell_length_b 15.009(4)
_cell_length_c 22.035(6)
_cell_measurement_temperature 100(2)
_cell_volume 3716.3(17)
_computing_cell_refinement 'Bruker AXS Collect Software'
_computing_data_collection 'Bruker AXS Collect Software'
_computing_data_reduction 'Bruker AXS Collect Software'
_computing_structure_refinement 'SHELXL-97 (Sheldrick, 1997)'
_computing_structure_solution 'SHELXS-97 (Sheldrick, 1990)'
_diffrn_ambient_temperature 100(2)
_diffrn_measured_fraction_theta_full 0.998
_diffrn_measured_fraction_theta_max 0.998
_diffrn_measurement_device_type 'Bruker-Nonius Kappa-CCD'
_diffrn_measurement_method '1077 images at 1.0 deg. stepwise rotation in omega and phi, 20 sec./frame'
_diffrn_radiation_monochromator graphite
_diffrn_radiation_source 'rotating anode, 50 kV, 60 mA'
_diffrn_radiation_type MoK\a
_diffrn_radiation_wavelength 0.71073
_diffrn_reflns_av_R_equivalents 0.0352
_diffrn_reflns_av_sigmaI/netI 0.0191
_diffrn_reflns_limit_h_max 18
_diffrn_reflns_limit_h_min -18
_diffrn_reflns_limit_k_max 24
_diffrn_reflns_limit_k_min -24
_diffrn_reflns_limit_l_max 35
_diffrn_reflns_limit_l_min -35
_diffrn_reflns_number 124485
_diffrn_reflns_theta_full 35.00
_diffrn_reflns_theta_max 35.00
_diffrn_reflns_theta_min 2.92
_exptl_absorpt_coefficient_mu 0.704
_exptl_absorpt_correction_T_max 0.8551
_exptl_absorpt_correction_T_min 0.7848
_exptl_absorpt_correction_type gaussian
_exptl_crystal_colour yellow
_exptl_crystal_density_diffrn 1.520
_exptl_crystal_density_method 'not measured'
_exptl_crystal_description 'transparent parallelepiped'
_exptl_crystal_F_000 1744
_exptl_crystal_size_max 0.40
_exptl_crystal_size_mid 0.30
_exptl_crystal_size_min 0.24
_refine_diff_density_max 0.932
_refine_diff_density_min -0.733
_refine_diff_density_rms 0.059
_refine_ls_extinction_method none
_refine_ls_goodness_of_fit_ref 1.084
_refine_ls_hydrogen_treatment mixed
_refine_ls_matrix_type full
_refine_ls_number_parameters 472
_refine_ls_number_reflns 16332
_refine_ls_number_restraints 0
_refine_ls_restrained_S_all 1.084
_refine_ls_R_factor_all 0.0380
_refine_ls_R_factor_gt 0.0338
_refine_ls_shift/su_max 0.001
_refine_ls_shift/su_mean 0.000
_refine_ls_structure_factor_coef Fsqd
_refine_ls_weighting_details 'calc w=1/[\s^2^(Fo^2^)+(0.0348P)^2^+1.7398P] where P=(Fo^2^+2Fc^2^)/3'
_refine_ls_weighting_scheme calc
_refine_ls_wR_factor_gt 0.0830
_refine_ls_wR_factor_ref 0.0852
_reflns_number_gt 14975
_reflns_number_total 16332
_reflns_threshold_expression >2sigma(I)
_cod_data_source_file ic7008094-file001.cif
_cod_data_source_block complex2
_cod_depositor_comments
;
The following automatic conversions were performed:

'_symmetry_cell_setting' value 'Monoclinic' changed to 'monoclinic'
according to
/usr/data/users/saulius/automatic-downloads/retrospective/ACS/lib/dictionaries/cif_core.dic
dictionary named 'cif_core.dic' version 2.4.2 from
2011-04-26.

'_exptl_absorpt_correction_type' value 'Gaussian'
changed to 'gaussian' according to
/usr/data/users/saulius/automatic-downloads/retrospective/ACS/lib/dictionaries/cif_core.dic
dictionary named 'cif_core.dic' version 2.4.2 from 2011-04-26.

Automatic conversion script
Id: cif_fix_values 2281 2013-09-26 08:29:07Z andrius 
;
_cod_original_sg_symbol_H-M P2(1)/c
_cod_database_code 4339816

loop_
_symmetry_equiv_pos_as_xyz
'x, y, z'
'-x, y+1/2, -z+1/2'
'-x, -y, -z'
'x, -y-1/2, z-1/2'

loop_
_atom_site_label
_atom_site_type_symbol
_atom_site_fract_x
_atom_site_fract_y
_atom_site_fract_z
_atom_site_U_iso_or_equiv
_atom_site_adp_type
_atom_site_occupancy
_atom_site_symmetry_multiplicity
_atom_site_calc_flag
_atom_site_refinement_flags
Ni1 Ni 0.244258(10) 0.267889(8) 0.247512(5) 0.01140(3) Uani 1 1 d .
O1 O 0.32087(6) 0.36695(5) 0.29912(3) 0.01520(11) Uani 1 1 d .
C2 C 0.40002(7) 0.34146(6) 0.33423(4) 0.01314(13) Uani 1 1 d .
C3 C 0.42415(8) 0.24324(6) 0.33773(4) 0.01389(14) Uani 1 1 d .
H3 H 0.4820 0.2192 0.3647 0.017 Uiso 1 1 calc R
N4 N 0.36255(6) 0.19387(5) 0.30248(3) 0.01239(12) Uani 1 1 d .
C5 C 0.37896(8) 0.09533(6) 0.30249(4) 0.01480(14) Uani 1 1 d .
C6 C 0.25627(8) 0.05345(6) 0.31212(5) 0.01774(15) Uani 1 1 d .
H6A H 0.2015 0.0744 0.2805 0.027 Uiso 1 1 calc R
H6B H 0.2258 0.0707 0.3521 0.027 Uiso 1 1 calc R
H6C H 0.2629 -0.0116 0.3100 0.027 Uiso 1 1 calc R
C7 C 0.42700(10) 0.07110(7) 0.23964(5) 0.02227(18) Uani 1 1 d .
H7A H 0.3715 0.0922 0.2084 0.033 Uiso 1 1 calc R
H7B H 0.4354 0.0063 0.2365 0.033 Uiso 1 1 calc R
H7C H 0.5048 0.0993 0.2338 0.033 Uiso 1 1 calc R
C8 C 0.46462(10) 0.06284(7) 0.35167(5) 0.02389(19) Uani 1 1 d .
H8A H 0.5431 0.0897 0.3454 0.036 Uiso 1 1 calc R
H8B H 0.4714 -0.0022 0.3496 0.036 Uiso 1 1 calc R
H8C H 0.4343 0.0801 0.3916 0.036 Uiso 1 1 calc R
C9 C 0.46733(8) 0.40483(6) 0.37148(4) 0.01494(14) Uani 1 1 d .
C10 C 0.57846(9) 0.38251(7) 0.39597(5) 0.02131(18) Uani 1 1 d .
H10 H 0.6094 0.3240 0.3913 0.026 Uiso 1 1 calc R
C11 C 0.64315(11) 0.44706(9) 0.42732(5) 0.0278(2) Uani 1 1 d .
H11 H 0.7197 0.4329 0.4430 0.033 Uiso 1 1 calc R
C12 C 0.59691(12) 0.53152(8) 0.43585(5) 0.0290(2) Uani 1 1 d .
H12 H 0.6413 0.5748 0.4578 0.035 Uiso 1 1 calc R
C13 C 0.48540(12) 0.55337(8) 0.41230(5) 0.0270(2) Uani 1 1 d .
H13 H 0.4534 0.6112 0.4188 0.032 Uiso 1 1 calc R
C14 C 0.42113(9) 0.49073(7) 0.37942(5) 0.01984(17) Uani 1 1 d .
H14 H 0.3461 0.5060 0.3624 0.024 Uiso 1 1 calc R
O21 O 0.16456(6) 0.16967(5) 0.19575(3) 0.01510(11) Uani 1 1 d .
C22 C 0.08566(8) 0.19674(6) 0.16108(4) 0.01299(13) Uani 1 1 d .
C23 C 0.06457(8) 0.29535(6) 0.15814(4) 0.01388(14) Uani 1 1 d .
H23 H 0.0063 0.3202 0.1318 0.017 Uiso 1 1 calc R
N24 N 0.12832(6) 0.34428(5) 0.19255(3) 0.01234(12) Uani 1 1 d .
C25 C 0.11524(8) 0.44345(6) 0.19133(4) 0.01437(14) Uani 1 1 d .
C26 C 0.02791(9) 0.47554(7) 0.14274(5) 0.02045(17) Uani 1 1 d .
H26A H -0.0511 0.4505 0.1507 0.031 Uiso 1 1 calc R
H26B H 0.0553 0.4560 0.1027 0.031 Uiso 1 1 calc R
H26C H 0.0235 0.5407 0.1436 0.031 Uiso 1 1 calc R
C27 C 0.07130(9) 0.47098(7) 0.25442(5) 0.02075(17) Uani 1 1 d .
H27A H 0.1278 0.4501 0.2853 0.031 Uiso 1 1 calc R
H27B H -0.0070 0.4444 0.2618 0.031 Uiso 1 1 calc R
H27C H 0.0650 0.5360 0.2564 0.031 Uiso 1 1 calc R
C28 C 0.23867(8) 0.48247(6) 0.17900(5) 0.01814(16) Uani 1 1 d .
H28A H 0.2946 0.4618 0.2102 0.027 Uiso 1 1 calc R
H28B H 0.2343 0.5477 0.1799 0.027 Uiso 1 1 calc R
H28C H 0.2661 0.4629 0.1390 0.027 Uiso 1 1 calc R
C29 C 0.01597(8) 0.13498(6) 0.12363(4) 0.01422(14) Uani 1 1 d .
C30 C -0.09005(9) 0.16173(7) 0.09565(5) 0.02114(18) Uani 1 1 d .
H30 H -0.1163 0.2217 0.0991 0.025 Uiso 1 1 calc R
C31 C -0.15694(10) 0.10046(8) 0.06280(6) 0.0269(2) Uani 1 1 d .
H31 H -0.2294 0.1185 0.0442 0.032 Uiso 1 1 calc R
C32 C -0.11846(11) 0.01321(8) 0.05706(5) 0.0254(2) Uani 1 1 d .
H32 H -0.1646 -0.0285 0.0346 0.030 Uiso 1 1 calc R
C33 C -0.01236(11) -0.01336(7) 0.08418(5) 0.02417(19) Uani 1 1 d .
H33 H 0.0144 -0.0730 0.0797 0.029 Uiso 1 1 calc R
C34 C 0.05477(10) 0.04683(6) 0.11773(5) 0.01928(16) Uani 1 1 d .
H34 H 0.1267 0.0282 0.1366 0.023 Uiso 1 1 calc R
N35 N 0.37052(7) 0.28156(6) 0.18140(4) 0.01661(13) Uani 1 1 d .
C36 C 0.43261(8) 0.29301(6) 0.14124(4) 0.01680(15) Uani 1 1 d .
C37 C 0.51203(10) 0.30911(8) 0.09038(5) 0.02346(19) Uani 1 1 d .
H37A H 0.4905 0.2697 0.0567 0.035 Uiso 1 1 calc R
H37B H 0.5943 0.2972 0.1029 0.035 Uiso 1 1 calc R
H37C H 0.5048 0.3713 0.0774 0.035 Uiso 1 1 calc R
N38 N 0.10997(7) 0.25489(6) 0.30975(4) 0.01653(13) Uani 1 1 d .
C39 C 0.03012(8) 0.24833(6) 0.34144(4) 0.01643(15) Uani 1 1 d .
C40 C -0.07162(9) 0.23942(8) 0.38165(5) 0.02346(19) Uani 1 1 d .
H40A H -0.1204 0.2935 0.3794 0.035 Uiso 1 1 calc R
H40B H -0.0436 0.2309 0.4234 0.035 Uiso 1 1 calc R
H40C H -0.1194 0.1879 0.3692 0.035 Uiso 1 1 calc R
P1 P 0.20799(3) 0.285658(18) -0.003743(12) 0.01922(5) Uani 1 1 d .
F1 F 0.33786(9) 0.26775(11) -0.02905(5) 0.0632(4) Uani 1 1 d .
F2 F 0.07710(8) 0.30380(8) 0.02180(4) 0.0469(2) Uani 1 1 d .
F3 F 0.25613(11) 0.36936(6) 0.03420(5) 0.0499(3) Uani 1 1 d .
F4 F 0.23680(8) 0.22396(6) 0.05356(4) 0.03403(17) Uani 1 1 d .
F5 F 0.17683(11) 0.34927(7) -0.05969(4) 0.0487(3) Uani 1 1 d .
F6 F 0.15849(10) 0.20252(6) -0.04067(5) 0.0453(2) Uani 1 1 d .
P10 P 0.26370(2) 0.773996(17) 0.265286(13) 0.01713(5) Uani 1 1 d .
F11 F 0.31020(7) 0.72302(5) 0.20578(3) 0.02740(14) Uani 1 1 d .
F12 F 0.21692(6) 0.82511(5) 0.32545(3) 0.02540(13) Uani 1 1 d .
F13 F 0.38231(6) 0.83325(5) 0.26664(4) 0.02738(14) Uani 1 1 d .
F14 F 0.32553(6) 0.70065(5) 0.30776(3) 0.02604(13) Uani 1 1 d .
F15 F 0.14335(6) 0.71623(5) 0.26366(4) 0.02602(13) Uani 1 1 d .
F16 F 0.20078(6) 0.84816(5) 0.22342(3) 0.02717(14) Uani 1 1 d .
C42 C 0.73483(13) 0.36443(11) -0.01314(7) 0.0375(3) Uani 1 1 d .
C41 C 0.80786(15) 0.42443(10) 0.02250(7) 0.0399(3) Uani 1 1 d .
H41A H 0.8921 0.4108 0.0158 0.060 Uiso 1 1 calc R
H41B H 0.7892 0.4171 0.0656 0.060 Uiso 1 1 calc R
H41C H 0.7918 0.4860 0.0102 0.060 Uiso 1 1 calc R
N43 N 0.67802(16) 0.31767(16) -0.04130(9) 0.0756(7) Uani 1 1 d .

loop_
_atom_site_aniso_label
_atom_site_aniso_U_11
_atom_site_aniso_U_22
_atom_site_aniso_U_33
_atom_site_aniso_U_23
_atom_site_aniso_U_13
_atom_site_aniso_U_12
Ni1 0.01018(5) 0.01266(5) 0.01135(5) -0.00069(3) -0.00032(3) -0.00112(3)
O1 0.0149(3) 0.0145(3) 0.0162(3) -0.0005(2) -0.0032(2) 0.0002(2)
C2 0.0128(3) 0.0139(3) 0.0128(3) -0.0004(3) 0.0005(2) -0.0015(3)
C3 0.0132(3) 0.0142(3) 0.0143(3) 0.0001(3) -0.0003(3) -0.0003(3)
N4 0.0115(3) 0.0127(3) 0.0130(3) -0.0002(2) 0.0022(2) -0.0007(2)
C5 0.0154(3) 0.0107(3) 0.0183(4) -0.0002(3) 0.0028(3) 0.0009(3)
C6 0.0180(4) 0.0141(4) 0.0212(4) 0.0006(3) 0.0043(3) -0.0028(3)
C7 0.0259(4) 0.0166(4) 0.0244(5) -0.0040(3) 0.0110(4) 0.0001(3)
C8 0.0225(4) 0.0172(4) 0.0319(5) 0.0032(4) -0.0046(4) 0.0045(3)
C9 0.0165(3) 0.0156(3) 0.0127(3) -0.0010(3) -0.0007(3) -0.0038(3)
C10 0.0209(4) 0.0225(4) 0.0205(4) -0.0001(3) -0.0074(3) -0.0037(3)
C11 0.0277(5) 0.0326(6) 0.0231(5) -0.0010(4) -0.0107(4) -0.0110(4)
C12 0.0379(6) 0.0295(5) 0.0197(4) -0.0039(4) -0.0046(4) -0.0174(5)
C13 0.0367(6) 0.0194(4) 0.0247(5) -0.0068(4) 0.0016(4) -0.0087(4)
C14 0.0232(4) 0.0157(4) 0.0206(4) -0.0034(3) 0.0004(3) -0.0035(3)
O21 0.0159(3) 0.0144(3) 0.0150(3) -0.0006(2) -0.0017(2) -0.0006(2)
C22 0.0132(3) 0.0133(3) 0.0124(3) -0.0009(3) 0.0010(2) -0.0020(3)
C23 0.0131(3) 0.0140(3) 0.0146(3) -0.0005(3) -0.0008(3) -0.0010(3)
N24 0.0111(3) 0.0126(3) 0.0133(3) -0.0010(2) 0.0013(2) -0.0015(2)
C25 0.0128(3) 0.0119(3) 0.0184(4) -0.0008(3) -0.0002(3) -0.0006(3)
C26 0.0177(4) 0.0155(4) 0.0281(5) 0.0016(3) -0.0051(3) 0.0016(3)
C27 0.0216(4) 0.0174(4) 0.0232(4) -0.0053(3) 0.0035(3) 0.0008(3)
C28 0.0154(3) 0.0144(4) 0.0246(4) 0.0019(3) -0.0001(3) -0.0038(3)
C29 0.0155(3) 0.0144(3) 0.0128(3) -0.0020(3) 0.0005(3) -0.0033(3)
C30 0.0174(4) 0.0204(4) 0.0256(5) -0.0065(3) -0.0047(3) -0.0015(3)
C31 0.0216(4) 0.0287(5) 0.0304(5) -0.0097(4) -0.0073(4) -0.0050(4)
C32 0.0296(5) 0.0240(5) 0.0226(5) -0.0073(4) -0.0017(4) -0.0107(4)
C33 0.0358(5) 0.0150(4) 0.0217(4) -0.0039(3) -0.0021(4) -0.0046(4)
C34 0.0257(4) 0.0150(4) 0.0171(4) -0.0016(3) -0.0015(3) -0.0017(3)
N35 0.0136(3) 0.0196(3) 0.0167(3) 0.0010(3) -0.0001(2) 0.0002(3)
C36 0.0150(3) 0.0184(4) 0.0171(4) 0.0007(3) 0.0000(3) -0.0003(3)
C37 0.0221(4) 0.0287(5) 0.0196(4) 0.0022(4) 0.0074(3) -0.0027(4)
N38 0.0152(3) 0.0195(3) 0.0149(3) 0.0005(3) -0.0001(2) -0.0004(3)
C39 0.0150(3) 0.0179(4) 0.0164(4) 0.0003(3) 0.0001(3) -0.0005(3)
C40 0.0175(4) 0.0311(5) 0.0218(4) -0.0003(4) 0.0070(3) -0.0033(4)
P1 0.02495(12) 0.01967(11) 0.01303(10) 0.00041(8) 0.00029(8) -0.00299(9)
F1 0.0310(5) 0.1272(12) 0.0315(5) -0.0102(6) 0.0116(4) -0.0032(6)
F2 0.0315(4) 0.0777(7) 0.0315(4) 0.0022(4) 0.0015(3) 0.0198(4)
F3 0.0801(7) 0.0277(4) 0.0418(5) -0.0041(4) -0.0300(5) -0.0097(4)
F4 0.0378(4) 0.0346(4) 0.0296(4) 0.0128(3) -0.0068(3) 0.0026(3)
F5 0.0786(7) 0.0423(5) 0.0249(4) 0.0172(3) -0.0165(4) -0.0211(5)
F6 0.0605(6) 0.0260(4) 0.0491(5) -0.0119(4) -0.0249(5) 0.0010(4)
P10 0.01304(9) 0.01591(10) 0.02245(11) -0.00088(8) 0.00117(8) 0.00096(7)
F11 0.0262(3) 0.0293(3) 0.0267(3) -0.0056(3) 0.0061(3) 0.0045(3)
F12 0.0279(3) 0.0211(3) 0.0272(3) -0.0054(2) 0.0053(3) 0.0014(2)
F13 0.0171(3) 0.0275(3) 0.0375(4) 0.0030(3) -0.0012(3) -0.0063(2)
F14 0.0248(3) 0.0221(3) 0.0312(3) 0.0035(3) -0.0018(3) 0.0059(2)
F15 0.0185(3) 0.0271(3) 0.0325(4) -0.0029(3) 0.0009(2) -0.0064(2)
F16 0.0245(3) 0.0249(3) 0.0321(4) 0.0056(3) -0.0037(3) 0.0057(2)
C42 0.0329(6) 0.0442(7) 0.0355(7) -0.0130(6) 0.0118(5) -0.0081(5)
C41 0.0446(8) 0.0348(7) 0.0402(7) -0.0056(6) -0.0106(6) -0.0051(6)
N43 0.0562(10) 0.1036(15) 0.0672(11) -0.0535(11) 0.0291(8) -0.0399(10)

loop_
_atom_type_symbol
_atom_type_description
_atom_type_scat_dispersion_real
_atom_type_scat_dispersion_imag
_atom_type_scat_source
C C 0.0033 0.0016 'International Tables Vol C Tables 4.2.6.8 and 6.1.1.4'
H H 0.0000 0.0000 'International Tables Vol C Tables 4.2.6.8 and 6.1.1.4'
N N 0.0061 0.0033 'International Tables Vol C Tables 4.2.6.8 and 6.1.1.4'
O O 0.0106 0.0060 'International Tables Vol C Tables 4.2.6.8 and 6.1.1.4'
F F 0.0171 0.0103 'International Tables Vol C Tables 4.2.6.8 and 6.1.1.4'
P P 0.1023 0.0942 'International Tables Vol C Tables 4.2.6.8 and 6.1.1.4'
Ni Ni 0.3393 1.1124 'International Tables Vol C Tables 4.2.6.8 and 6.1.1.4'

loop_
_geom_angle_atom_site_label_1
_geom_angle_atom_site_label_2
_geom_angle_atom_site_label_3
_geom_angle
N35 Ni1 N38 176.53(3)
N35 Ni1 O1 91.78(3)
N38 Ni1 O1 90.38(3)
N35 Ni1 O21 88.79(3)
N38 Ni1 O21 89.01(3)
O1 Ni1 O21 178.99(3)
N35 Ni1 N4 91.40(4)
N38 Ni1 N4 91.69(4)
O1 Ni1 N4 78.57(3)
O21 Ni1 N4 102.25(3)
N35 Ni1 N24 88.01(4)
N38 Ni1 N24 88.93(4)
O1 Ni1 N24 100.40(3)
O21 Ni1 N24 78.79(3)
N4 Ni1 N24 178.80(3)
C2 O1 Ni1 114.87(6)
O1 C2 C9 121.21(8)
O1 C2 C3 117.71(8)
C9 C2 C3 121.08(8)
N4 C3 C2 116.21(8)
C3 N4 C5 120.61(8)
C3 N4 Ni1 112.52(6)
C5 N4 Ni1 126.87(6)
N4 C5 C8 113.25(8)
N4 C5 C6 107.22(7)
C8 C5 C6 109.66(8)
N4 C5 C7 106.22(7)
C8 C5 C7 110.04(8)
C6 C5 C7 110.37(8)
C10 C9 C14 120.18(9)
C10 C9 C2 121.27(9)
C14 C9 C2 118.46(8)
C11 C10 C9 119.22(10)
C12 C11 C10 120.61(11)
C11 C12 C13 120.18(10)
C14 C13 C12 120.03(11)
C13 C14 C9 119.74(10)
C22 O21 Ni1 114.52(6)
O21 C22 C29 121.35(8)
O21 C22 C23 117.62(8)
C29 C22 C23 121.03(8)
N24 C23 C22 117.03(8)
C23 N24 C25 120.51(8)
C23 N24 Ni1 111.87(6)
C25 N24 Ni1 127.61(6)
N24 C25 C26 112.89(7)
N24 C25 C28 107.15(7)
C26 C25 C28 109.59(8)
N24 C25 C27 106.49(7)
C26 C25 C27 110.02(8)
C28 C25 C27 110.64(8)
C30 C29 C34 119.72(8)
C30 C29 C22 121.28(8)
C34 C29 C22 118.96(8)
C31 C30 C29 119.88(10)
C32 C31 C30 120.32(11)
C31 C32 C33 119.97(9)
C34 C33 C32 120.38(10)
C33 C34 C29 119.72(10)
C36 N35 Ni1 173.40(8)
N35 C36 C37 179.06(11)
C39 N38 Ni1 175.62(8)
N38 C39 C40 179.65(12)
F1 P1 F6 90.45(7)
F1 P1 F5 91.70(7)
F6 P1 F5 89.93(6)
F1 P1 F4 89.73(6)
F6 P1 F4 91.10(5)
F5 P1 F4 178.23(6)
F1 P1 F2 179.95(9)
F6 P1 F2 89.60(6)
F5 P1 F2 88.29(6)
F4 P1 F2 90.27(5)
F1 P1 F3 90.39(7)
F6 P1 F3 179.09(7)
F5 P1 F3 90.39(5)
F4 P1 F3 88.56(5)
F2 P1 F3 89.55(7)
F14 P10 F13 90.65(4)
F14 P10 F15 90.32(4)
F13 P10 F15 178.93(4)
F14 P10 F11 90.46(4)
F13 P10 F11 90.39(4)
F15 P10 F11 90.05(4)
F14 P10 F16 179.24(4)
F13 P10 F16 89.47(4)
F15 P10 F16 89.56(4)
F11 P10 F16 90.29(5)
F14 P10 F12 89.35(4)
F13 P10 F12 89.65(4)
F15 P10 F12 89.91(4)
F11 P10 F12 179.80(5)
F16 P10 F12 89.91(4)
N43 C42 C41 179.6(2)

loop_
_geom_bond_atom_site_label_1
_geom_bond_atom_site_label_2
_geom_bond_distance
Ni1 N35 2.0472(9)
Ni1 N38 2.0518(9)
Ni1 O1 2.0587(8)
Ni1 O21 2.0663(8)
Ni1 N4 2.1113(8)
Ni1 N24 2.1139(8)
O1 C2 1.2376(11)
C2 C9 1.4650(12)
C2 C3 1.5009(13)
C3 N4 1.2759(11)
N4 C5 1.4905(12)
C5 C8 1.5270(14)
C5 C6 1.5307(13)
C5 C7 1.5318(14)
C9 C10 1.3995(14)
C9 C14 1.4010(14)
C10 C11 1.3931(15)
C11 C12 1.383(2)
C12 C13 1.3939(19)
C13 C14 1.3882(15)
O21 C22 1.2371(11)
C22 C29 1.4661(12)
C22 C23 1.5002(13)
C23 N24 1.2744(11)
N24 C25 1.4959(12)
C25 C26 1.5279(14)
C25 C28 1.5307(13)
C25 C27 1.5333(14)
C29 C30 1.3986(14)
C29 C34 1.3992(14)
C30 C31 1.3896(14)
C31 C32 1.3850(18)
C32 C33 1.3903(17)
C33 C34 1.3886(14)
N35 C36 1.1417(12)
C36 C37 1.4549(14)
N38 C39 1.1430(13)
C39 C40 1.4549(14)
P1 F1 1.5869(11)
P1 F6 1.5892(9)
P1 F5 1.5971(9)
P1 F4 1.5981(8)
P1 F2 1.5998(10)
P1 F3 1.6021(9)
P10 F14 1.6020(8)
P10 F13 1.6025(8)
P10 F15 1.6068(8)
P10 F11 1.6068(8)
P10 F16 1.6080(8)
P10 F12 1.6208(8)
C42 N43 1.133(2)
C42 C41 1.448(2)
